data_7015418
loop_
_publ_author_name
'Hardwick, Helen C.'
'Royal, Drew S.'
'Helliwell, Madeleine'
'Pope, Simon J. A.'
'Ashton, Lorna'
'Goodacre, Roy'
'Sharrad, Clint A.'

_publ_section_title
;
 Structural, spectroscopic and redox properties of uranyl complexes
 with a maleonitrile containing ligand.
;
_journal_issue 22
_journal_name_full 'Dalton transactions (Cambridge, England : 2003)'
_journal_page_first 5939
_journal_page_last 5952
_journal_paper_doi 10.1039/c0dt01580f
_journal_volume 40
_journal_year 2011
_chemical_formula_sum 'C31 H33 N7 O4 U'
_chemical_formula_weight 805.67
_chemical_name_systematic '[UO2(salmnt(Et2N)2)(py)]'
_space_group_IT_number 2
_symmetry_cell_setting triclinic
_symmetry_space_group_name_Hall '-P 1'
_symmetry_space_group_name_H-M 'P -1'
_atom_sites_solution_hydrogens geom
_atom_sites_solution_primary direct
_atom_sites_solution_secondary difmap
_audit_creation_date 2009-01-09T17:35:40-00:00
_audit_creation_method 'WinGX routine CIF_UPDATE'
_cell_angle_alpha 111.483(5)
_cell_angle_beta 91.195(5)
_cell_angle_gamma 105.695(5)
_cell_formula_units_Z 2
_cell_length_a 10.002(5)
_cell_length_b 13.122(5)
_cell_length_c 13.456(5)
_cell_measurement_reflns_used 3850
_cell_measurement_temperature 100(2)
_cell_measurement_theta_max 25.06
_cell_measurement_theta_min 2.51
_cell_volume 1567.8(11)
_computing_cell_refinement 'Bruker SMART'
_computing_data_collection 'Bruker SMART'
_computing_data_reduction 'Bruker SAINT'
_computing_molecular_graphics 'ORTEP-3 for Windows (Farrugia, 1997)'
_computing_publication_material 'WinGX publication routines (Farrugia, 1999)'
_computing_structure_refinement 'SHELXL-97 (Sheldrick, 1997)'
_computing_structure_solution 'SIR-92 (Altomare, 1992)'
_diffrn_ambient_temperature 100(2)
_diffrn_measured_fraction_theta_full 0.984
_diffrn_measured_fraction_theta_max 0.984
_diffrn_measurement_device_type 'CCD area detector'
_diffrn_measurement_method 'phi and omega scans'
_diffrn_radiation_monochromator graphite
_diffrn_radiation_source 'sealed tube'
_diffrn_radiation_type MoK\a
_diffrn_radiation_wavelength 0.71073
_diffrn_reflns_av_R_equivalents 0.0527
_diffrn_reflns_av_unetI/netI 0.0826
_diffrn_reflns_limit_h_max 11
_diffrn_reflns_limit_h_min -12
_diffrn_reflns_limit_k_max 15
_diffrn_reflns_limit_k_min -15
_diffrn_reflns_limit_l_max 16
_diffrn_reflns_limit_l_min -16
_diffrn_reflns_number 11282
_diffrn_reflns_theta_full 25.35
_diffrn_reflns_theta_max 25.35
_diffrn_reflns_theta_min 1.64
_exptl_absorpt_coefficient_mu 5.223
_exptl_absorpt_correction_T_max 0.769950
_exptl_absorpt_correction_T_min 0.293980
_exptl_absorpt_correction_type multi-scan
_exptl_absorpt_process_details SADABS
_exptl_crystal_colour 'dark purple'
_exptl_crystal_density_diffrn 1.707
_exptl_crystal_density_method 'not measured'
_exptl_crystal_description prismatic
_exptl_crystal_F_000 784
_exptl_crystal_size_max 0.22
_exptl_crystal_size_mid 0.15
_exptl_crystal_size_min 0.05
_refine_diff_density_max 4.08
_refine_diff_density_min -3.792
_refine_diff_density_rms 0.268
_refine_ls_extinction_method none
_refine_ls_goodness_of_fit_ref 1.028
_refine_ls_hydrogen_treatment constr
_refine_ls_matrix_type full
_refine_ls_number_parameters 388
_refine_ls_number_reflns 5632
_refine_ls_number_restraints 16
_refine_ls_restrained_S_all 1.026
_refine_ls_R_factor_all 0.0686
_refine_ls_R_factor_gt 0.0586
_refine_ls_shift/su_max 0.001
_refine_ls_shift/su_mean 0
_refine_ls_structure_factor_coef Fsqd
_refine_ls_weighting_details 'calc w=1/[\s^2^(Fo^2^)+(0.0986P)^2^+0.0000P] where P=(Fo^2^+2Fc^2^)/3'
_refine_ls_weighting_scheme calc
_refine_ls_wR_factor_gt 0.1443
_refine_ls_wR_factor_ref 0.1492
_reflns_number_gt 4890
_reflns_number_total 5632
_reflns_threshold_expression >2sigma(I)
_cod_data_source_file c0dt01580f.txt
_cod_data_source_block bcas030p_1
_cod_depositor_comments
;
The following automatic conversions were performed:
'_symmetry_cell_setting' value 'Triclinic' changed to 'triclinic'
according to '/home/saulius/struct/CIF-dictionaries/cif_core.dic'
dictionary named 'cif_core.dic' version 2.4.1 from 2010-06-29.

Automatic conversion script
Id: cif_fix_enum 1555 2011-01-17 13:19:09Z saulius 
;
_cod_original_sg_symbol_H-M P-1
_cod_database_code 7015418

loop_
_symmetry_equiv_pos_as_xyz
'x, y, z'
'-x, -y, -z'

loop_
_atom_site_label
_atom_site_type_symbol
_atom_site_fract_x
_atom_site_fract_y
_atom_site_fract_z
_atom_site_U_iso_or_equiv
_atom_site_adp_type
_atom_site_occupancy
_atom_site_symmetry_multiplicity
_atom_site_calc_flag
_atom_site_refinement_flags
_atom_site_disorder_assembly
_atom_site_disorder_group
U1 U 0.99293(4) 0.71953(3) 0.69334(3) 0.01386(14) Uani 1 1 d . . .
N2 N 0.9178(9) 0.6014(7) 0.4880(6) 0.0188(14) Uani 1 1 d U . .
N7 N 0.9573(8) 0.7447(8) 0.8914(7) 0.0209(19) Uani 1 1 d . . .
C21 C 1.3379(10) 1.0315(8) 0.9025(8) 0.018(2) Uani 1 1 d . . .
H21 H 1.2879 1.0442 0.9611 0.022 Uiso 1 1 calc R . .
O3 O 0.8432(7) 0.5462(5) 0.6699(5) 0.0185(15) Uani 1 1 d . . .
C14 C 1.1078(10) 0.7332(9) 0.4580(8) 0.018(2) Uani 1 1 d . . .
C12 C 0.9914(11) 0.6435(8) 0.4207(8) 0.0195(14) Uani 1 1 d U . .
C27 C 0.9230(11) 0.6520(8) 0.9176(8) 0.021(2) Uani 1 1 d . . .
H27 H 0.9024 0.5795 0.8628 0.025 Uiso 1 1 calc R . .
O4 O 1.1324(7) 0.9017(5) 0.7892(5) 0.0170(12) Uani 1 1 d U . .
C4 C 0.4311(11) 0.2699(10) 0.7396(8) 0.025(2) Uani 1 1 d . . .
H4A H 0.5281 0.2713 0.7487 0.03 Uiso 1 1 calc R . .
H4B H 0.373 0.1982 0.7408 0.03 Uiso 1 1 calc R . .
C11 C 0.7889(10) 0.5201(9) 0.4477(8) 0.0188(19) Uani 1 1 d U . .
H11 H 0.7592 0.4999 0.3753 0.023 Uiso 1 1 calc R . .
C17 C 1.3423(10) 0.9304(9) 0.7087(8) 0.019(2) Uani 1 1 d . . .
C16 C 1.2793(11) 0.8583(8) 0.6025(8) 0.019(2) Uani 1 1 d . . .
H16 H 1.3361 0.8595 0.5488 0.023 Uiso 1 1 calc R . .
C25 C 1.6936(11) 1.2426(9) 1.0310(8) 0.025(2) Uani 1 1 d . . .
H25A H 1.7515 1.1954 0.9949 0.03 Uiso 1 1 calc R . .
H25B H 1.7293 1.2777 1.1072 0.03 Uiso 1 1 calc R . .
O1 O 0.8532(7) 0.7746(6) 0.6800(5) 0.0220(16) Uani 1 1 d . . .
C8 C 0.6972(10) 0.4640(8) 0.5005(8) 0.016(2) Uani 1 1 d . . .
O2 O 1.1335(7) 0.6685(6) 0.7114(5) 0.0183(15) Uani 1 1 d . . .
C3 C 0.4078(12) 0.3697(10) 0.8348(9) 0.029(3) Uani 1 1 d . . .
H3A H 0.432 0.363 0.901 0.044 Uiso 1 1 calc R . .
H3B H 0.3111 0.3673 0.828 0.044 Uiso 1 1 calc R . .
H3C H 0.4657 0.4412 0.8347 0.044 Uiso 1 1 calc R . .
C9 C 0.5665(10) 0.3846(9) 0.4404(8) 0.020(2) Uani 1 1 d . . .
H9 H 0.5472 0.3745 0.3689 0.024 Uiso 1 1 calc R . .
C26 C 1.7087(11) 1.3374(10) 0.9881(9) 0.029(3) Uani 1 1 d . . .
H26A H 1.8055 1.3817 0.9999 0.043 Uiso 1 1 calc R . .
H26B H 1.6545 1.3865 1.0251 0.043 Uiso 1 1 calc R . .
H26C H 1.6756 1.3037 0.9123 0.043 Uiso 1 1 calc R . .
C20 C 1.4809(11) 1.0932(8) 0.9192(8) 0.019(2) Uani 1 1 d . . .
C28 C 0.9172(12) 0.6608(10) 1.0237(8) 0.028(2) Uani 1 1 d . . .
H28 H 0.8973 0.5955 1.0397 0.034 Uiso 1 1 calc R . .
C1 C 0.2327(13) 0.0861(10) 0.5125(10) 0.036(3) Uani 1 1 d . . .
H1A H 0.137 0.0507 0.479 0.055 Uiso 1 1 calc R . .
H1B H 0.2533 0.0486 0.5576 0.055 Uiso 1 1 calc R . .
H1C H 0.2938 0.0793 0.4579 0.055 Uiso 1 1 calc R . .
C31 C 0.9809(11) 0.8481(9) 0.9706(7) 0.022(2) Uani 1 1 d . . .
H31 H 1.0027 0.9123 0.9529 0.026 Uiso 1 1 calc R . .
C2 C 0.2545(10) 0.2111(9) 0.5799(9) 0.022(2) Uani 1 1 d . . .
H2A H 0.2303 0.2476 0.5341 0.026 Uiso 1 1 calc R . .
H2B H 0.1913 0.2171 0.634 0.026 Uiso 1 1 calc R . .
C24 C 1.4105(11) 1.2830(10) 1.1369(9) 0.029(3) Uani 1 1 d . . .
H24A H 1.366 1.2922 1.2009 0.044 Uiso 1 1 calc R . .
H24B H 1.3416 1.2631 1.0768 0.044 Uiso 1 1 calc R . .
H24C H 1.4805 1.3536 1.1467 0.044 Uiso 1 1 calc R . .
C23 C 1.4790(12) 1.1882(9) 1.1155(9) 0.026(2) Uani 1 1 d . . .
H23A H 1.5473 1.2082 1.177 0.031 Uiso 1 1 calc R . .
H23B H 1.4082 1.1177 1.1077 0.031 Uiso 1 1 calc R . .
N5 N 1.1508(8) 0.7900(6) 0.5698(6) 0.0156(17) Uani 1 1 d . . .
C22 C 1.2680(10) 0.9524(8) 0.8023(7) 0.0167(12) Uani 1 1 d U . .
N1 N 0.3987(9) 0.2731(7) 0.6338(7) 0.0215(19) Uani 1 1 d . . .
N6 N 1.5498(9) 1.1681(8) 1.0170(7) 0.0222(19) Uani 1 1 d . . .
C19 C 1.5549(11) 1.0701(9) 0.8252(8) 0.022(2) Uani 1 1 d . . .
H19 H 1.6498 1.1085 0.8327 0.027 Uiso 1 1 calc R . .
C15 C 1.1837(11) 0.7765(8) 0.3844(8) 0.020(2) Uani 1 1 d . . .
N4 N 1.2388(10) 0.8130(8) 0.3235(7) 0.032(2) Uani 1 1 d . . .
C18 C 1.4876(10) 0.9938(9) 0.7271(8) 0.021(2) Uani 1 1 d . . .
H18 H 1.5382 0.982 0.6689 0.025 Uiso 1 1 calc R . .
C29 C 0.9415(12) 0.7690(9) 1.1056(8) 0.025(2) Uani 1 1 d . . .
H29 H 0.9358 0.7766 1.1768 0.031 Uiso 1 1 calc R . .
C10 C 0.4689(11) 0.3229(8) 0.4826(8) 0.020(2) Uani 1 1 d . . .
H10 H 0.385 0.2735 0.4403 0.024 Uiso 1 1 calc R . .
N3 N 0.9081(10) 0.5532(8) 0.2123(7) 0.026(2) Uani 1 1 d . . .
C7 C 0.7235(10) 0.4749(8) 0.6099(8) 0.017(2) Uani 1 1 d . . .
C5 C 0.4948(10) 0.3335(9) 0.5910(8) 0.020(2) Uani 1 1 d . . .
C6 C 0.6248(11) 0.4103(9) 0.6520(8) 0.023(2) Uani 1 1 d . . .
H6 H 0.6445 0.4177 0.7226 0.028 Uiso 1 1 calc R . .
C13 C 0.9447(11) 0.5917(9) 0.3042(9) 0.022(2) Uani 1 1 d . . .
C30 C 0.9742(12) 0.8644(10) 1.0799(9) 0.031(3) Uani 1 1 d . . .
H30 H 0.9913 0.9376 1.133 0.037 Uiso 1 1 calc R . .

loop_
_atom_site_aniso_label
_atom_site_aniso_U_11
_atom_site_aniso_U_22
_atom_site_aniso_U_33
_atom_site_aniso_U_23
_atom_site_aniso_U_13
_atom_site_aniso_U_12
U1 0.0172(2) 0.0137(2) 0.0094(2) 0.00326(15) 0.00011(13) 0.00429(15)
N2 0.032(3) 0.011(3) 0.012(3) 0.003(2) -0.007(2) 0.006(2)
N7 0.011(4) 0.031(5) 0.020(5) 0.007(4) 0.007(3) 0.009(4)
C21 0.022(5) 0.016(5) 0.020(5) 0.008(4) 0.007(4) 0.010(4)
O3 0.019(4) 0.013(3) 0.016(4) 0.004(3) -0.001(3) -0.004(3)
C14 0.019(5) 0.027(6) 0.015(5) 0.012(4) 0.003(4) 0.011(4)
C12 0.031(3) 0.012(3) 0.012(3) 0.002(2) -0.006(2) 0.006(2)
C27 0.026(6) 0.011(5) 0.018(5) -0.001(4) 0.001(4) 0.003(4)
O4 0.025(3) 0.009(3) 0.011(3) -0.002(2) 0.001(2) 0.004(2)
C4 0.019(5) 0.033(6) 0.024(6) 0.017(5) 0.002(4) 0.004(5)
C11 0.021(4) 0.023(5) 0.011(5) 0.002(3) -0.002(3) 0.011(3)
C17 0.021(5) 0.018(5) 0.020(5) 0.007(4) 0.003(4) 0.011(4)
C16 0.034(6) 0.017(5) 0.014(5) 0.010(4) 0.012(4) 0.013(5)
C25 0.026(6) 0.026(6) 0.017(5) 0.000(5) -0.008(4) 0.009(5)
O1 0.016(3) 0.031(4) 0.008(3) 0.002(3) -0.005(3) -0.002(3)
C8 0.018(5) 0.014(5) 0.016(5) 0.003(4) 0.004(4) 0.008(4)
O2 0.014(3) 0.023(4) 0.004(3) -0.002(3) 0.000(3) -0.004(3)
C3 0.026(6) 0.042(7) 0.029(6) 0.019(6) 0.005(5) 0.016(5)
C9 0.024(5) 0.022(5) 0.016(5) 0.010(4) -0.004(4) 0.007(4)
C26 0.020(5) 0.032(6) 0.027(6) 0.005(5) -0.004(5) 0.006(5)
C20 0.027(6) 0.012(5) 0.014(5) 0.002(4) -0.001(4) 0.008(4)
C28 0.036(6) 0.028(6) 0.019(6) 0.006(5) 0.002(5) 0.010(5)
C1 0.035(7) 0.021(6) 0.041(7) 0.004(5) -0.003(6) 0.002(5)
C31 0.036(6) 0.025(6) 0.006(5) 0.008(4) 0.009(4) 0.009(5)
C2 0.016(5) 0.019(5) 0.034(6) 0.013(5) 0.004(4) 0.006(4)
C24 0.025(6) 0.031(6) 0.030(6) 0.007(5) 0.001(5) 0.012(5)
C23 0.033(6) 0.027(6) 0.018(5) 0.009(5) 0.002(5) 0.010(5)
N5 0.023(4) 0.005(4) 0.015(4) 0.003(3) -0.001(3) -0.001(3)
C22 0.025(3) 0.009(3) 0.011(3) -0.001(2) 0.001(2) 0.004(2)
N1 0.019(4) 0.021(5) 0.027(5) 0.012(4) 0.004(4) 0.006(4)
N6 0.022(5) 0.031(5) 0.016(4) 0.010(4) 0.001(4) 0.010(4)
C19 0.016(5) 0.024(6) 0.024(6) 0.008(5) 0.003(4) 0.005(4)
C15 0.022(5) 0.014(5) 0.018(5) 0.000(4) -0.002(4) 0.004(4)
N4 0.040(6) 0.036(6) 0.019(5) 0.011(4) 0.004(4) 0.011(5)
C18 0.019(5) 0.020(5) 0.026(6) 0.010(5) 0.012(4) 0.007(4)
C29 0.038(7) 0.026(6) 0.016(5) 0.009(5) 0.010(5) 0.013(5)
C10 0.025(5) 0.016(5) 0.013(5) -0.001(4) -0.001(4) 0.006(4)
N3 0.040(6) 0.025(5) 0.010(5) 0.003(4) -0.004(4) 0.010(4)
C7 0.018(5) 0.011(5) 0.020(5) 0.006(4) -0.005(4) 0.003(4)
C5 0.018(5) 0.018(5) 0.025(6) 0.010(5) 0.002(4) 0.005(4)
C6 0.023(5) 0.026(6) 0.014(5) 0.003(4) -0.007(4) 0.007(5)
C13 0.027(6) 0.017(5) 0.024(6) 0.009(5) 0.005(5) 0.007(5)
C30 0.040(7) 0.021(6) 0.028(6) 0.003(5) 0.015(5) 0.010(5)

loop_
_atom_type_symbol
_atom_type_description
_atom_type_scat_dispersion_real
_atom_type_scat_dispersion_imag
_atom_type_scat_source
C C 0.0033 0.0016 'International Tables Vol C Tables 4.2.6.8 and 6.1.1.4'
H H 0 0 'International Tables Vol C Tables 4.2.6.8 and 6.1.1.4'
N N 0.0061 0.0033 'International Tables Vol C Tables 4.2.6.8 and 6.1.1.4'
O O 0.0106 0.006 'International Tables Vol C Tables 4.2.6.8 and 6.1.1.4'
U U -9.6767 9.6646 'International Tables Vol C Tables 4.2.6.8 and 6.1.1.4'

loop_
_geom_angle_atom_site_label_1
_geom_angle_atom_site_label_2
_geom_angle_atom_site_label_3
_geom_angle
_geom_angle_site_symmetry_1
_geom_angle_site_symmetry_3
_geom_angle_publ_flag
O2 U1 O1 177.9(3) . . ?
O2 U1 O3 88.9(3) . . ?
O1 U1 O3 92.0(3) . . ?
O2 U1 O4 88.9(3) . . ?
O1 U1 O4 89.5(3) . . ?
O3 U1 O4 155.9(2) . . ?
O2 U1 N5 81.3(3) . . ?
O1 U1 N5 99.4(3) . . ?
O3 U1 N5 132.5(2) . . ?
O4 U1 N5 70.8(2) . . ?
O2 U1 N2 98.7(3) . . ?
O1 U1 N2 83.4(3) . . ?
O3 U1 N2 71.6(2) . . ?
O4 U1 N2 132.5(2) . . ?
N5 U1 N2 64.3(3) . . ?
O2 U1 N7 86.4(3) . . ?
O1 U1 N7 91.9(3) . . ?
O3 U1 N7 78.3(3) . . ?
O4 U1 N7 77.6(3) . . ?
N5 U1 N7 146.1(3) . . ?
N2 U1 N7 149.3(3) . . ?
C12 N2 C11 118.9(8) . . ?
C12 N2 U1 116.8(6) . . ?
C11 N2 U1 121.9(6) . . ?
C31 N7 C27 118.0(9) . . ?
C31 N7 U1 122.1(7) . . ?
C27 N7 U1 119.7(7) . . ?
C22 C21 C20 122.8(9) . . ?
C22 C21 H21 118.6 . . ?
C20 C21 H21 118.6 . . ?
C7 O3 U1 138.4(6) . . ?
C12 C14 N5 119.7(9) . . ?
C12 C14 C15 120.2(9) . . ?
N5 C14 C15 120.0(9) . . ?
C14 C12 N2 121.4(9) . . ?
C14 C12 C13 118.1(9) . . ?
N2 C12 C13 120.5(9) . . ?
N7 C27 C28 122.4(10) . . ?
N7 C27 H27 118.8 . . ?
C28 C27 H27 118.8 . . ?
C22 O4 U1 133.8(6) . . ?
N1 C4 C3 113.8(9) . . ?
N1 C4 H4A 108.8 . . ?
C3 C4 H4A 108.8 . . ?
N1 C4 H4B 108.8 . . ?
C3 C4 H4B 108.8 . . ?
H4A C4 H4B 107.7 . . ?
N2 C11 C8 128.9(9) . . ?
N2 C11 H11 115.5 . . ?
C8 C11 H11 115.5 . . ?
C16 C17 C18 119.0(9) . . ?
C16 C17 C22 124.7(9) . . ?
C18 C17 C22 116.2(9) . . ?
N5 C16 C17 128.1(9) . . ?
N5 C16 H16 115.9 . . ?
C17 C16 H16 115.9 . . ?
N6 C25 C26 114.7(8) . . ?
N6 C25 H25A 108.6 . . ?
C26 C25 H25A 108.6 . . ?
N6 C25 H25B 108.6 . . ?
C26 C25 H25B 108.6 . . ?
H25A C25 H25B 107.6 . . ?
C11 C8 C9 117.8(9) . . ?
C11 C8 C7 125.9(9) . . ?
C9 C8 C7 116.3(8) . . ?
C4 C3 H3A 109.5 . . ?
C4 C3 H3B 109.5 . . ?
H3A C3 H3B 109.5 . . ?
C4 C3 H3C 109.5 . . ?
H3A C3 H3C 109.5 . . ?
H3B C3 H3C 109.5 . . ?
C10 C9 C8 123.3(9) . . ?
C10 C9 H9 118.3 . . ?
C8 C9 H9 118.3 . . ?
C25 C26 H26A 109.5 . . ?
C25 C26 H26B 109.5 . . ?
H26A C26 H26B 109.5 . . ?
C25 C26 H26C 109.5 . . ?
H26A C26 H26C 109.5 . . ?
H26B C26 H26C 109.5 . . ?
N6 C20 C21 122.9(9) . . ?
N6 C20 C19 120.4(9) . . ?
C21 C20 C19 116.6(9) . . ?
C29 C28 C27 119.0(10) . . ?
C29 C28 H28 120.5 . . ?
C27 C28 H28 120.5 . . ?
C2 C1 H1A 109.5 . . ?
C2 C1 H1B 109.5 . . ?
H1A C1 H1B 109.5 . . ?
C2 C1 H1C 109.5 . . ?
H1A C1 H1C 109.5 . . ?
H1B C1 H1C 109.5 . . ?
N7 C31 C30 123.1(10) . . ?
N7 C31 H31 118.4 . . ?
C30 C31 H31 118.4 . . ?
N1 C2 C1 113.5(9) . . ?
N1 C2 H2A 108.9 . . ?
C1 C2 H2A 108.9 . . ?
N1 C2 H2B 108.9 . . ?
C1 C2 H2B 108.9 . . ?
H2A C2 H2B 107.7 . . ?
C23 C24 H24A 109.5 . . ?
C23 C24 H24B 109.5 . . ?
H24A C24 H24B 109.5 . . ?
C23 C24 H24C 109.5 . . ?
H24A C24 H24C 109.5 . . ?
H24B C24 H24C 109.5 . . ?
N6 C23 C24 112.8(9) . . ?
N6 C23 H23A 109 . . ?
C24 C23 H23A 109 . . ?
N6 C23 H23B 109 . . ?
C24 C23 H23B 109 . . ?
H23A C23 H23B 107.8 . . ?
C16 N5 C14 117.8(8) . . ?
C16 N5 U1 123.5(6) . . ?
C14 N5 U1 117.2(6) . . ?
O4 C22 C21 120.7(8) . . ?
O4 C22 C17 119.0(8) . . ?
C21 C22 C17 120.2(9) . . ?
C5 N1 C2 122.2(9) . . ?
C5 N1 C4 121.7(9) . . ?
C2 N1 C4 116.1(8) . . ?
C20 N6 C25 122.2(8) . . ?
C20 N6 C23 121.6(9) . . ?
C25 N6 C23 115.9(9) . . ?
C18 C19 C20 120.9(9) . . ?
C18 C19 H19 119.5 . . ?
C20 C19 H19 119.5 . . ?
N4 C15 C14 176.3(11) . . ?
C19 C18 C17 123.2(9) . . ?
C19 C18 H18 118.4 . . ?
C17 C18 H18 118.4 . . ?
C30 C29 C28 119.2(10) . . ?
C30 C29 H29 120.4 . . ?
C28 C29 H29 120.4 . . ?
C9 C10 C5 120.5(9) . . ?
C9 C10 H10 119.8 . . ?
C5 C10 H10 119.8 . . ?
O3 C7 C6 120.4(9) . . ?
O3 C7 C8 119.4(8) . . ?
C6 C7 C8 120.2(9) . . ?
N1 C5 C6 121.6(9) . . ?
N1 C5 C10 121.0(9) . . ?
C6 C5 C10 117.4(9) . . ?
C7 C6 C5 122.3(9) . . ?
C7 C6 H6 118.8 . . ?
C5 C6 H6 118.8 . . ?
N3 C13 C12 178.4(11) . . ?
C29 C30 C31 118.1(10) . . ?
C29 C30 H30 120.9 . . ?
C31 C30 H30 120.9 . . ?

loop_
_geom_bond_atom_site_label_1
_geom_bond_atom_site_label_2
_geom_bond_distance
_geom_bond_site_symmetry_2
_geom_bond_publ_flag
U1 O2 1.760(7) . ?
U1 O1 1.772(7) . ?
U1 O3 2.264(6) . ?
U1 O4 2.277(6) . ?
U1 N5 2.560(8) . ?
U1 N2 2.598(8) . ?
U1 N7 2.607(8) . ?
N2 C12 1.357(13) . ?
N2 C11 1.377(13) . ?
N7 C31 1.338(13) . ?
N7 C27 1.346(13) . ?
C21 C22 1.388(14) . ?
C21 C20 1.407(14) . ?
C21 H21 0.93 . ?
O3 C7 1.328(12) . ?
C14 C12 1.340(15) . ?
C14 N5 1.408(13) . ?
C14 C15 1.446(13) . ?
C12 C13 1.467(14) . ?
C27 C28 1.394(14) . ?
C27 H27 0.93 . ?
O4 C22 1.315(12) . ?
C4 N1 1.471(13) . ?
C4 C3 1.535(15) . ?
C4 H4A 0.97 . ?
C4 H4B 0.97 . ?
C11 C8 1.391(13) . ?
C11 H11 0.93 . ?
C17 C16 1.408(14) . ?
C17 C18 1.430(14) . ?
C17 C22 1.453(13) . ?
C16 N5 1.310(13) . ?
C16 H16 0.93 . ?
C25 N6 1.467(14) . ?
C25 C26 1.529(15) . ?
C25 H25A 0.97 . ?
C25 H25B 0.97 . ?
C8 C9 1.432(14) . ?
C8 C7 1.437(13) . ?
C3 H3A 0.96 . ?
C3 H3B 0.96 . ?
C3 H3C 0.96 . ?
C9 C10 1.365(14) . ?
C9 H9 0.93 . ?
C26 H26A 0.96 . ?
C26 H26B 0.96 . ?
C26 H26C 0.96 . ?
C20 N6 1.349(13) . ?
C20 C19 1.456(14) . ?
C28 C29 1.395(15) . ?
C28 H28 0.93 . ?
C1 C2 1.506(15) . ?
C1 H1A 0.96 . ?
C1 H1B 0.96 . ?
C1 H1C 0.96 . ?
C31 C30 1.412(14) . ?
C31 H31 0.93 . ?
C2 N1 1.469(13) . ?
C2 H2A 0.97 . ?
C2 H2B 0.97 . ?
C24 C23 1.519(14) . ?
C24 H24A 0.96 . ?
C24 H24B 0.96 . ?
C24 H24C 0.96 . ?
C23 N6 1.487(13) . ?
C23 H23A 0.97 . ?
C23 H23B 0.97 . ?
N1 C5 1.353(12) . ?
C19 C18 1.352(15) . ?
C19 H19 0.93 . ?
C15 N4 1.170(13) . ?
C18 H18 0.93 . ?
C29 C30 1.377(15) . ?
C29 H29 0.93 . ?
C10 C5 1.424(14) . ?
C10 H10 0.93 . ?
N3 C13 1.159(13) . ?
C7 C6 1.391(14) . ?
C5 C6 1.421(14) . ?
C6 H6 0.93 . ?
C30 H30 0.93 . ?

loop_
_geom_torsion_atom_site_label_1
_geom_torsion_atom_site_label_2
_geom_torsion_atom_site_label_3
_geom_torsion_atom_site_label_4
_geom_torsion
_geom_torsion_site_symmetry_1
_geom_torsion_site_symmetry_2
_geom_torsion_site_symmetry_3
_geom_torsion_site_symmetry_4
_geom_torsion_publ_flag
O2 U1 N2 C12 -82.3(7) . . . . ?
O1 U1 N2 C12 97.4(7) . . . . ?
O3 U1 N2 C12 -168.2(8) . . . . ?
O4 U1 N2 C12 14.2(8) . . . . ?
N5 U1 N2 C12 -6.4(7) . . . . ?
N7 U1 N2 C12 180.0(6) . . . . ?
O2 U1 N2 C11 115.6(7) . . . . ?
O1 U1 N2 C11 -64.7(7) . . . . ?
O3 U1 N2 C11 29.7(7) . . . . ?
O4 U1 N2 C11 -147.9(6) . . . . ?
N5 U1 N2 C11 -168.5(8) . . . . ?
N7 U1 N2 C11 17.8(10) . . . . ?
O2 U1 N7 C31 112.5(8) . . . . ?
O1 U1 N7 C31 -66.2(8) . . . . ?
O3 U1 N7 C31 -157.9(8) . . . . ?
O4 U1 N7 C31 22.9(8) . . . . ?
N5 U1 N7 C31 43.9(10) . . . . ?
N2 U1 N7 C31 -146.4(7) . . . . ?
O2 U1 N7 C27 -63.1(7) . . . . ?
O1 U1 N7 C27 118.2(7) . . . . ?
O3 U1 N7 C27 26.5(7) . . . . ?
O4 U1 N7 C27 -152.7(8) . . . . ?
N5 U1 N7 C27 -131.7(7) . . . . ?
N2 U1 N7 C27 38.0(10) . . . . ?
O2 U1 O3 C7 -142.6(9) . . . . ?
O1 U1 O3 C7 39.3(9) . . . . ?
O4 U1 O3 C7 132.6(9) . . . . ?
N5 U1 O3 C7 -65.4(10) . . . . ?
N2 U1 O3 C7 -43.0(9) . . . . ?
N7 U1 O3 C7 130.8(9) . . . . ?
N5 C14 C12 N2 -3.9(15) . . . . ?
C15 C14 C12 N2 -179.8(9) . . . . ?
N5 C14 C12 C13 175.8(9) . . . . ?
C15 C14 C12 C13 0.0(15) . . . . ?
C11 N2 C12 C14 170.9(9) . . . . ?
U1 N2 C12 C14 8.2(13) . . . . ?
C11 N2 C12 C13 -8.9(14) . . . . ?
U1 N2 C12 C13 -171.5(7) . . . . ?
C31 N7 C27 C28 -2.8(15) . . . . ?
U1 N7 C27 C28 173.0(8) . . . . ?
O2 U1 O4 C22 30.7(8) . . . . ?
O1 U1 O4 C22 -150.6(8) . . . . ?
O3 U1 O4 C22 115.5(9) . . . . ?
N5 U1 O4 C22 -50.5(8) . . . . ?
N2 U1 O4 C22 -70.1(9) . . . . ?
N7 U1 O4 C22 117.3(8) . . . . ?
C12 N2 C11 C8 178.7(10) . . . . ?
U1 N2 C11 C8 -19.5(14) . . . . ?
C18 C17 C16 N5 176.6(9) . . . . ?
C22 C17 C16 N5 -8.2(16) . . . . ?
N2 C11 C8 C9 178.3(9) . . . . ?
N2 C11 C8 C7 -4.3(16) . . . . ?
C11 C8 C9 C10 178.9(9) . . . . ?
C7 C8 C9 C10 1.2(14) . . . . ?
C22 C21 C20 N6 -178.4(9) . . . . ?
C22 C21 C20 C19 -0.2(14) . . . . ?
N7 C27 C28 C29 3.0(17) . . . . ?
C27 N7 C31 C30 1.3(16) . . . . ?
U1 N7 C31 C30 -174.3(8) . . . . ?
C17 C16 N5 C14 174.7(9) . . . . ?
C17 C16 N5 U1 -19.3(14) . . . . ?
C12 C14 N5 C16 164.3(9) . . . . ?
C15 C14 N5 C16 -19.8(13) . . . . ?
C12 C14 N5 U1 -2.5(12) . . . . ?
C15 C14 N5 U1 173.3(7) . . . . ?
O2 U1 N5 C16 -57.5(7) . . . . ?
O1 U1 N5 C16 120.6(8) . . . . ?
O3 U1 N5 C16 -137.9(7) . . . . ?
O4 U1 N5 C16 34.4(7) . . . . ?
N2 U1 N5 C16 -161.6(8) . . . . ?
N7 U1 N5 C16 12.6(10) . . . . ?
O2 U1 N5 C14 108.6(7) . . . . ?
O1 U1 N5 C14 -73.4(7) . . . . ?
O3 U1 N5 C14 28.2(8) . . . . ?
O4 U1 N5 C14 -159.5(7) . . . . ?
N2 U1 N5 C14 4.5(6) . . . . ?
N7 U1 N5 C14 178.7(6) . . . . ?
U1 O4 C22 C21 -140.1(8) . . . . ?
U1 O4 C22 C17 44.0(13) . . . . ?
C20 C21 C22 O4 -176.0(9) . . . . ?
C20 C21 C22 C17 -0.2(15) . . . . ?
C16 C17 C22 O4 0.7(15) . . . . ?
C18 C17 C22 O4 176.1(9) . . . . ?
C16 C17 C22 C21 -175.2(9) . . . . ?
C18 C17 C22 C21 0.1(14) . . . . ?
C1 C2 N1 C5 95.4(12) . . . . ?
C1 C2 N1 C4 -87.2(12) . . . . ?
C3 C4 N1 C5 86.4(12) . . . . ?
C3 C4 N1 C2 -91.1(11) . . . . ?
C21 C20 N6 C25 -171.9(9) . . . . ?
C19 C20 N6 C25 10.0(14) . . . . ?
C21 C20 N6 C23 1.8(15) . . . . ?
C19 C20 N6 C23 -176.4(9) . . . . ?
C26 C25 N6 C20 69.6(13) . . . . ?
C26 C25 N6 C23 -104.4(10) . . . . ?
C24 C23 N6 C20 -89.2(12) . . . . ?
C24 C23 N6 C25 84.9(11) . . . . ?
N6 C20 C19 C18 178.9(10) . . . . ?
C21 C20 C19 C18 0.6(15) . . . . ?
C12 C14 C15 N4 63(17) . . . . ?
N5 C14 C15 N4 -113(17) . . . . ?
C20 C19 C18 C17 -0.7(16) . . . . ?
C16 C17 C18 C19 175.9(10) . . . . ?
C22 C17 C18 C19 0.3(15) . . . . ?
C27 C28 C29 C30 -1.6(17) . . . . ?
C8 C9 C10 C5 -1.3(15) . . . . ?
U1 O3 C7 C6 -144.5(8) . . . . ?
U1 O3 C7 C8 36.1(14) . . . . ?
C11 C8 C7 O3 1.9(15) . . . . ?
C9 C8 C7 O3 179.4(8) . . . . ?
C11 C8 C7 C6 -177.5(9) . . . . ?
C9 C8 C7 C6 0.0(14) . . . . ?
C2 N1 C5 C6 167.9(9) . . . . ?
C4 N1 C5 C6 -9.4(15) . . . . ?
C2 N1 C5 C10 -11.7(15) . . . . ?
C4 N1 C5 C10 171.0(9) . . . . ?
C9 C10 C5 N1 179.8(9) . . . . ?
C9 C10 C5 C6 0.1(15) . . . . ?
O3 C7 C6 C5 179.5(9) . . . . ?
C8 C7 C6 C5 -1.1(15) . . . . ?
N1 C5 C6 C7 -178.6(9) . . . . ?
C10 C5 C6 C7 1.0(15) . . . . ?
C14 C12 C13 N3 -5E1(4) . . . . ?
N2 C12 C13 N3 13E1(4) . . . . ?
C28 C29 C30 C31 0.3(17) . . . . ?
N7 C31 C30 C29 -0.1(17) . . . . ?
